data_1512153
loop_
_publ_author_name
'Shu, Penghua'
'Wei, Xialan'
'Xue, Yongbo'
'Li, Weijie'
'Zhang, Jinwen'
'Xiang, Ming'
'Zhang, Mengke'
'Luo, Zengwei'
'Li, Yan'
'Yao, Guangmin'
'Zhang, Yonghui'

_publ_section_title
;
 Wilsonols A-L, Megastigmane Sesquiterpenoids from the Leaves of
 Cinnamomum wilsonii.
;
_journal_issue 7
_journal_name_full 'Journal of natural products'
_journal_page_first 1303
_journal_page_last 1312
_journal_paper_doi 10.1021/np4002493
_journal_volume 76
_journal_year 2013
_chemical_absolute_configuration ad
_chemical_formula_sum 'C19 H36 O11'
_chemical_formula_weight 440.48
_chemical_name_systematic
; 
 ? 
;
_space_group_IT_number 4
_symmetry_cell_setting monoclinic
_symmetry_space_group_name_Hall 'P 2yb'
_symmetry_space_group_name_H-M 'P 1 21 1'
_atom_sites_solution_hydrogens geom
_atom_sites_solution_primary direct
_atom_sites_solution_secondary difmap
_audit_creation_method SHELXL-97
_cell_angle_alpha 90.00
_cell_angle_beta 98.3540(10)
_cell_angle_gamma 90.00
_cell_formula_units_Z 2
_cell_length_a 11.2174(2)
_cell_length_b 5.98460(10)
_cell_length_c 16.7692(4)
_cell_measurement_reflns_used 9748
_cell_measurement_temperature 298(2)
_cell_measurement_theta_max 71.75
_cell_measurement_theta_min 2.66
_cell_volume 1113.80(4)
_computing_cell_refinement 'Bruker SAINT'
_computing_data_collection 'Bruker APEX2'
_computing_data_reduction 'Bruker SAINT'
_computing_molecular_graphics 'Bruker SHELXTL'
_computing_publication_material 'Bruker SHELXTL'
_computing_structure_refinement 'SHELXL-97 (Sheldrick, 1997)'
_computing_structure_solution 'SHELXS-97 (Sheldrick, 1990)'
_diffrn_ambient_temperature 298(2)
_diffrn_measured_fraction_theta_full 0.974
_diffrn_measured_fraction_theta_max 0.974
_diffrn_measurement_device_type 'Bruker APEX-II CCD'
_diffrn_measurement_method '\f and \w scans'
_diffrn_radiation_monochromator graphite
_diffrn_radiation_source 'fine-focus sealed tube'
_diffrn_radiation_type CuK\a
_diffrn_radiation_wavelength 1.54178
_diffrn_reflns_av_R_equivalents 0.0255
_diffrn_reflns_av_sigmaI/netI 0.0303
_diffrn_reflns_limit_h_max 12
_diffrn_reflns_limit_h_min -12
_diffrn_reflns_limit_k_max 6
_diffrn_reflns_limit_k_min -5
_diffrn_reflns_limit_l_max 18
_diffrn_reflns_limit_l_min -18
_diffrn_reflns_number 9701
_diffrn_reflns_theta_full 60.00
_diffrn_reflns_theta_max 60.00
_diffrn_reflns_theta_min 4.46
_diffrn_standards_number 0
_exptl_absorpt_coefficient_mu 0.911
_exptl_absorpt_correction_T_max 0.9144
_exptl_absorpt_correction_T_min 0.8387
_exptl_absorpt_correction_type none
_exptl_crystal_density_diffrn 1.313
_exptl_crystal_density_method 'not measured'
_exptl_crystal_F_000 476
_exptl_crystal_size_max 0.20
_exptl_crystal_size_mid 0.10
_exptl_crystal_size_min 0.10
_refine_diff_density_max 0.130
_refine_diff_density_min -0.241
_refine_diff_density_rms 0.031
_refine_ls_abs_structure_details 'Flack H D (1983), Acta Cryst. A39, 876-881'
_refine_ls_abs_structure_Flack 0.01(15)
_refine_ls_extinction_method none
_refine_ls_goodness_of_fit_ref 1.069
_refine_ls_hydrogen_treatment mixed
_refine_ls_matrix_type full
_refine_ls_number_parameters 303
_refine_ls_number_reflns 3067
_refine_ls_number_restraints 10
_refine_ls_restrained_S_all 1.068
_refine_ls_R_factor_all 0.0288
_refine_ls_R_factor_gt 0.0286
_refine_ls_shift/su_max 0.000
_refine_ls_shift/su_mean 0.000
_refine_ls_structure_factor_coef Fsqd
_refine_ls_weighting_details 'calc w=1/[\s^2^(Fo^2^)+(0.0378P)^2^+0.1996P] where P=(Fo^2^+2Fc^2^)/3'
_refine_ls_weighting_scheme calc
_refine_ls_wR_factor_gt 0.0741
_refine_ls_wR_factor_ref 0.0743
_reflns_number_gt 3050
_reflns_number_total 3067
_reflns_threshold_expression >2sigma(I)
_cod_data_source_file np4002493_si_007.cif
_cod_data_source_block e:\120917a\work\cu_120917a_0m
_cod_depositor_comments
;
The following automatic conversions were performed:

'_symmetry_cell_setting' value 'Monoclinic' changed to 'monoclinic'
according to /home/saulius/struct/CIF-dictionaries/cif_core.dic
dictionary named 'cif_core.dic' version 2.4.2 from 2011-04-26.

Automatic conversion script
Id: cif_fix_values 1891 2012-01-12 08:04:46Z andrius 
;
_cod_original_sg_symbol_H-M P2(1)
_cod_database_code 1512153

loop_
_symmetry_equiv_pos_as_xyz
'x, y, z'
'-x, y+1/2, -z'

loop_
_atom_site_label
_atom_site_type_symbol
_atom_site_fract_x
_atom_site_fract_y
_atom_site_fract_z
_atom_site_U_iso_or_equiv
_atom_site_adp_type
_atom_site_occupancy
_atom_site_symmetry_multiplicity
_atom_site_calc_flag
_atom_site_refinement_flags
_atom_site_disorder_assembly
_atom_site_disorder_group
C1 C 0.33927(15) 0.4885(3) 0.83679(10) 0.0357(4) Uani 1 1 d . . .
C2 C 0.31263(15) 0.4784(3) 0.74434(11) 0.0387(4) Uani 1 1 d . . .
H2A H 0.3832 0.5322 0.7230 0.046 Uiso 1 1 calc R . .
H2B H 0.3016 0.3229 0.7286 0.046 Uiso 1 1 calc R . .
C3 C 0.20370(16) 0.6092(3) 0.70387(11) 0.0389(4) Uani 1 1 d . . .
H3 H 0.1880 0.5635 0.6472 0.047 Uiso 1 1 calc R . .
C4 C 0.09193(15) 0.5554(3) 0.74235(11) 0.0370(4) Uani 1 1 d . . .
H4 H 0.0285 0.6626 0.7225 0.044 Uiso 1 1 calc R . .
C5 C 0.11418(15) 0.5661(3) 0.83412(11) 0.0383(4) Uani 1 1 d . . .
H5 H 0.1353 0.7212 0.8486 0.046 Uiso 1 1 calc R . .
C6 C 0.22201(15) 0.4197(3) 0.87152(10) 0.0349(4) Uani 1 1 d . . .
C7 C 0.23874(16) 0.4487(3) 0.96104(11) 0.0408(4) Uani 1 1 d . . .
H7 H 0.2403 0.5943 0.9806 0.049 Uiso 1 1 calc R . .
C8 C 0.25156(17) 0.2849(4) 1.01504(11) 0.0457(5) Uani 1 1 d . . .
H8 H 0.2500 0.1392 0.9956 0.055 Uiso 1 1 calc R . .
C9 C 0.26780(15) 0.3140(4) 1.10218(11) 0.0460(5) Uani 1 1 d . . .
C10 C 0.2573(3) 0.5383(5) 1.13853(15) 0.0741(7) Uani 1 1 d . . .
H10A H 0.1737 0.5735 1.1384 0.111 Uiso 1 1 calc R . .
H10B H 0.2931 0.6481 1.1077 0.111 Uiso 1 1 calc R . .
H10C H 0.2982 0.5381 1.1929 0.111 Uiso 1 1 calc R . .
C11 C 0.38368(17) 0.7205(4) 0.86682(12) 0.0448(4) Uani 1 1 d . . .
H11A H 0.4148 0.7128 0.9232 0.067 Uiso 1 1 calc R . .
H11B H 0.3179 0.8245 0.8587 0.067 Uiso 1 1 calc R . .
H11C H 0.4462 0.7694 0.8374 0.067 Uiso 1 1 calc R . .
C12 C 0.44158(16) 0.3225(4) 0.86415(13) 0.0482(5) Uani 1 1 d . . .
H12A H 0.5144 0.3735 0.8462 0.072 Uiso 1 1 calc R . .
H12B H 0.4205 0.1781 0.8414 0.072 Uiso 1 1 calc R . .
H12C H 0.4538 0.3123 0.9219 0.072 Uiso 1 1 calc R . .
C13 C -0.00097(18) 0.5135(5) 0.86906(13) 0.0625(6) Uani 1 1 d . . .
H13A H -0.0683 0.5841 0.8369 0.094 Uiso 1 1 calc R . .
H13B H 0.0063 0.5685 0.9233 0.094 Uiso 1 1 calc R . .
H13C H -0.0133 0.3547 0.8690 0.094 Uiso 1 1 calc R . .
C1' C -0.04308(14) 0.3306(3) 0.65311(10) 0.0360(4) Uani 1 1 d . . .
H1' H -0.0303 0.4448 0.6133 0.043 Uiso 1 1 calc R . .
C2' C -0.05019(15) 0.1009(3) 0.61448(10) 0.0361(4) Uani 1 1 d . . .
H2' H -0.0616 -0.0120 0.6550 0.043 Uiso 1 1 calc R . .
C3' C -0.15658(15) 0.0946(3) 0.54665(10) 0.0355(4) Uani 1 1 d . . .
H3' H -0.1389 0.1918 0.5028 0.043 Uiso 1 1 calc R . .
C4' C -0.27107(15) 0.1745(3) 0.57519(10) 0.0365(4) Uani 1 1 d . . .
H4' H -0.2993 0.0610 0.6102 0.044 Uiso 1 1 calc R . .
C5' C -0.25130(14) 0.3952(3) 0.62094(10) 0.0356(4) Uani 1 1 d . . .
H5' H -0.2338 0.5129 0.5837 0.043 Uiso 1 1 calc R . .
C6' C -0.35953(16) 0.4623(4) 0.65971(11) 0.0449(5) Uani 1 1 d . . .
H6'1 H -0.4313 0.4528 0.6199 0.054 Uiso 1 1 calc R . .
H6'2 H -0.3687 0.3581 0.7027 0.054 Uiso 1 1 calc R . .
O1 O 0.21841(11) 0.8460(2) 0.70628(8) 0.0453(3) Uani 1 1 d . . .
H1 H 0.2887 0.8772 0.7029 0.068 Uiso 1 1 calc R . .
O2 O 0.05128(10) 0.3333(2) 0.71696(7) 0.0407(3) Uani 1 1 d . . .
O3 O 0.19711(11) 0.1872(2) 0.85628(7) 0.0408(3) Uani 1 1 d . . .
H3A H 0.1697 0.1697 0.8086 0.061 Uiso 1 1 calc R . .
O4 O 0.29025(13) 0.1502(3) 1.14518(9) 0.0591(4) Uani 1 1 d . . .
O5 O 0.05572(11) 0.0504(2) 0.58036(8) 0.0461(3) Uani 1 1 d . . .
H5A H 0.1095 0.0116 0.6162 0.069 Uiso 1 1 calc R . .
O6 O -0.17858(12) -0.1263(2) 0.51600(8) 0.0481(3) Uani 1 1 d . . .
H6 H -0.1185 -0.1727 0.4987 0.072 Uiso 1 1 calc R . .
O7 O -0.35933(11) 0.2059(3) 0.50560(8) 0.0566(4) Uani 1 1 d . . .
H7A H -0.4269 0.1934 0.5183 0.085 Uiso 1 1 calc R . .
O8 O -0.15112(10) 0.3737(2) 0.68462(6) 0.0375(3) Uani 1 1 d . . .
O9 O -0.34939(13) 0.6819(3) 0.69159(8) 0.0539(4) Uani 1 1 d . . .
H9 H -0.3239 0.6764 0.7399 0.081 Uiso 1 1 calc R . .
O2S O 0.40884(15) 0.1748(4) 0.54198(12) 0.0767(5) Uani 1 1 d D . .
H2S1 H 0.351(2) 0.264(5) 0.538(2) 0.115 Uiso 1 1 d D . .
H2S2 H 0.382(3) 0.054(3) 0.521(2) 0.115 Uiso 1 1 d D . .
O1S' O 0.4263(5) 0.8974(11) 0.6384(4) 0.0578(5) Uani 0.27 1 d PD A 2
H1S3 H 0.415(9) 0.798(12) 0.604(4) 0.087 Uiso 0.27 1 d PD B 2
H1S4 H 0.483(8) 0.864(17) 0.674(5) 0.087 Uiso 0.27 1 d PD C 2
O1S O 0.45578(19) 0.9700(5) 0.69564(13) 0.0578(5) Uani 0.73 1 d PD D 1
H1S2 H 0.519(2) 0.904(6) 0.692(2) 0.087 Uiso 0.73 1 d PD E 1
H1S1 H 0.443(3) 1.061(6) 0.6582(19) 0.087 Uiso 0.73 1 d PD F 1

loop_
_atom_site_aniso_label
_atom_site_aniso_U_11
_atom_site_aniso_U_22
_atom_site_aniso_U_33
_atom_site_aniso_U_23
_atom_site_aniso_U_13
_atom_site_aniso_U_12
C1 0.0296(8) 0.0285(11) 0.0476(9) 0.0051(8) 0.0005(7) 0.0024(7)
C2 0.0347(9) 0.0323(11) 0.0504(10) 0.0019(8) 0.0100(7) 0.0039(7)
C3 0.0404(9) 0.0357(12) 0.0391(9) 0.0004(7) 0.0006(7) 0.0037(7)
C4 0.0321(8) 0.0310(11) 0.0448(9) 0.0003(8) -0.0050(7) 0.0035(7)
C5 0.0312(8) 0.0373(11) 0.0455(10) -0.0031(8) 0.0022(7) 0.0035(7)
C6 0.0335(8) 0.0289(11) 0.0407(9) 0.0017(7) -0.0002(7) -0.0006(7)
C7 0.0359(9) 0.0393(12) 0.0453(9) 0.0010(8) 0.0000(7) -0.0039(8)
C8 0.0476(10) 0.0430(13) 0.0451(10) 0.0023(9) 0.0019(8) -0.0034(9)
C9 0.0312(9) 0.0587(14) 0.0474(10) 0.0086(10) 0.0030(7) -0.0061(9)
C10 0.104(2) 0.0659(18) 0.0510(12) -0.0041(12) 0.0078(12) -0.0074(14)
C11 0.0384(9) 0.0387(12) 0.0543(10) 0.0021(9) -0.0030(8) -0.0029(8)
C12 0.0327(9) 0.0394(12) 0.0701(12) 0.0094(10) -0.0002(8) 0.0055(9)
C13 0.0364(10) 0.092(2) 0.0598(12) -0.0029(13) 0.0104(9) 0.0046(11)
C1' 0.0293(8) 0.0395(11) 0.0374(8) 0.0048(8) -0.0012(6) -0.0001(8)
C2' 0.0352(9) 0.0380(11) 0.0351(8) 0.0050(7) 0.0049(7) 0.0024(7)
C3' 0.0385(9) 0.0351(11) 0.0324(8) -0.0009(7) 0.0034(7) -0.0031(7)
C4' 0.0352(9) 0.0396(11) 0.0333(8) -0.0007(8) -0.0002(7) -0.0028(8)
C5' 0.0307(8) 0.0372(11) 0.0364(8) 0.0015(7) -0.0032(6) 0.0023(7)
C6' 0.0347(9) 0.0522(13) 0.0464(10) -0.0077(9) 0.0014(7) 0.0049(8)
O1 0.0399(6) 0.0362(8) 0.0588(8) 0.0101(6) 0.0038(6) 0.0026(6)
O2 0.0354(6) 0.0352(8) 0.0463(6) 0.0022(6) -0.0109(5) 0.0015(5)
O3 0.0445(7) 0.0315(8) 0.0439(6) 0.0011(5) -0.0020(5) -0.0057(6)
O4 0.0597(9) 0.0679(12) 0.0491(8) 0.0184(8) 0.0063(6) 0.0041(8)
O5 0.0369(7) 0.0538(9) 0.0478(7) 0.0011(6) 0.0064(5) 0.0111(6)
O6 0.0478(7) 0.0427(9) 0.0550(7) -0.0152(6) 0.0120(6) -0.0044(6)
O7 0.0387(7) 0.0807(12) 0.0460(7) -0.0137(7) -0.0090(5) 0.0065(8)
O8 0.0330(6) 0.0435(8) 0.0338(5) -0.0039(5) -0.0029(4) 0.0033(5)
O9 0.0591(8) 0.0504(9) 0.0508(8) -0.0103(7) 0.0033(6) 0.0137(7)
O2S 0.0538(9) 0.0920(15) 0.0790(11) -0.0070(11) -0.0086(8) 0.0053(9)
O1S' 0.0540(11) 0.0605(15) 0.0604(12) 0.0090(10) 0.0136(10) 0.0104(9)
O1S 0.0540(11) 0.0605(15) 0.0604(12) 0.0090(10) 0.0136(10) 0.0104(9)

loop_
_atom_type_symbol
_atom_type_description
_atom_type_scat_dispersion_real
_atom_type_scat_dispersion_imag
_atom_type_scat_source
C C 0.0181 0.0091 'International Tables Vol C Tables 4.2.6.8 and 6.1.1.4'
H H 0.0000 0.0000 'International Tables Vol C Tables 4.2.6.8 and 6.1.1.4'
O O 0.0492 0.0322 'International Tables Vol C Tables 4.2.6.8 and 6.1.1.4'

loop_
_geom_angle_atom_site_label_1
_geom_angle_atom_site_label_2
_geom_angle_atom_site_label_3
_geom_angle
C11 C1 C12 107.10(14)
C11 C1 C2 111.88(15)
C12 C1 C2 107.65(15)
C11 C1 C6 111.41(14)
C12 C1 C6 110.47(15)
C2 C1 C6 108.27(13)
C3 C2 C1 117.04(15)
C3 C2 H2A 108.0
C1 C2 H2A 108.0
C3 C2 H2B 108.0
C1 C2 H2B 108.0
H2A C2 H2B 107.3
O1 C3 C2 114.54(16)
O1 C3 C4 107.25(14)
C2 C3 C4 110.98(15)
O1 C3 H3 107.9
C2 C3 H3 107.9
C4 C3 H3 107.9
O2 C4 C5 109.50(14)
O2 C4 C3 108.20(14)
C5 C4 C3 113.21(14)
O2 C4 H4 108.6
C5 C4 H4 108.6
C3 C4 H4 108.6
C4 C5 C13 110.81(15)
C4 C5 C6 112.85(14)
C13 C5 C6 112.46(17)
C4 C5 H5 106.8
C13 C5 H5 106.8
C6 C5 H5 106.8
O3 C6 C7 106.52(15)
O3 C6 C5 110.84(14)
C7 C6 C5 108.49(15)
O3 C6 C1 109.90(14)
C7 C6 C1 110.63(14)
C5 C6 C1 110.39(14)
C8 C7 C6 125.71(19)
C8 C7 H7 117.1
C6 C7 H7 117.1
C7 C8 C9 125.5(2)
C7 C8 H8 117.2
C9 C8 H8 117.2
O4 C9 C8 118.8(2)
O4 C9 C10 120.32(18)
C8 C9 C10 120.9(2)
C9 C10 H10A 109.5
C9 C10 H10B 109.5
H10A C10 H10B 109.5
C9 C10 H10C 109.5
H10A C10 H10C 109.5
H10B C10 H10C 109.5
C1 C11 H11A 109.5
C1 C11 H11B 109.5
H11A C11 H11B 109.5
C1 C11 H11C 109.5
H11A C11 H11C 109.5
H11B C11 H11C 109.5
C1 C12 H12A 109.5
C1 C12 H12B 109.5
H12A C12 H12B 109.5
C1 C12 H12C 109.5
H12A C12 H12C 109.5
H12B C12 H12C 109.5
C5 C13 H13A 109.5
C5 C13 H13B 109.5
H13A C13 H13B 109.5
C5 C13 H13C 109.5
H13A C13 H13C 109.5
H13B C13 H13C 109.5
O2 C1' O8 107.92(13)
O2 C1' C2' 109.03(14)
O8 C1' C2' 109.27(13)
O2 C1' H1' 110.2
O8 C1' H1' 110.2
C2' C1' H1' 110.2
O5 C2' C1' 111.65(14)
O5 C2' C3' 107.65(13)
C1' C2' C3' 109.15(14)
O5 C2' H2' 109.4
C1' C2' H2' 109.4
C3' C2' H2' 109.4
O6 C3' C4' 107.26(14)
O6 C3' C2' 111.56(15)
C4' C3' C2' 111.39(13)
O6 C3' H3' 108.9
C4' C3' H3' 108.9
C2' C3' H3' 108.9
O7 C4' C3' 107.63(13)
O7 C4' C5' 109.23(15)
C3' C4' C5' 111.38(14)
O7 C4' H4' 109.5
C3' C4' H4' 109.5
C5' C4' H4' 109.5
O8 C5' C6' 107.08(13)
O8 C5' C4' 109.65(13)
C6' C5' C4' 112.26(15)
O8 C5' H5' 109.3
C6' C5' H5' 109.3
C4' C5' H5' 109.3
O9 C6' C5' 112.53(16)
O9 C6' H6'1 109.1
C5' C6' H6'1 109.1
O9 C6' H6'2 109.1
C5' C6' H6'2 109.1
H6'1 C6' H6'2 107.8
C3 O1 H1 109.5
C1' O2 C4 114.11(13)
C6 O3 H3A 109.5
C2' O5 H5A 109.5
C3' O6 H6 109.5
C4' O7 H7A 109.5
C1' O8 C5' 110.99(11)
C6' O9 H9 109.5
H2S1 O2S H2S2 107(2)
H1S3 O1S' H1S4 110(3)
H1S3 O1S' H1S2 122(7)
H1S4 O1S' H1S2 16(9)
H1S3 O1S' H1S1 154(8)
H1S4 O1S' H1S1 85(8)
H1S2 O1S' H1S1 69.8(19)
H1S4 O1S H1S2 38(6)
H1S4 O1S H1S1 102(8)
H1S2 O1S H1S1 108(2)

loop_
_geom_bond_atom_site_label_1
_geom_bond_atom_site_label_2
_geom_bond_distance
C1 C11 1.536(3)
C1 C12 1.536(3)
C1 C2 1.537(2)
C1 C6 1.569(2)
C2 C3 1.525(3)
C2 H2A 0.9700
C2 H2B 0.9700
C3 O1 1.426(3)
C3 C4 1.525(3)
C3 H3 0.9800
C4 O2 1.449(2)
C4 C5 1.524(2)
C4 H4 0.9800
C5 C13 1.527(3)
C5 C6 1.550(2)
C5 H5 0.9800
C6 O3 1.434(2)
C6 C7 1.496(3)
C7 C8 1.328(3)
C7 H7 0.9300
C8 C9 1.457(3)
C8 H8 0.9300
C9 O4 1.221(3)
C9 C10 1.486(4)
C10 H10A 0.9600
C10 H10B 0.9600
C10 H10C 0.9600
C11 H11A 0.9600
C11 H11B 0.9600
C11 H11C 0.9600
C12 H12A 0.9600
C12 H12B 0.9600
C12 H12C 0.9600
C13 H13A 0.9600
C13 H13B 0.9600
C13 H13C 0.9600
C1' O2 1.3920(19)
C1' O8 1.414(2)
C1' C2' 1.517(3)
C1' H1' 0.9800
C2' O5 1.424(2)
C2' C3' 1.525(2)
C2' H2' 0.9800
C3' O6 1.427(2)
C3' C4' 1.512(2)
C3' H3' 0.9800
C4' O7 1.429(2)
C4' C5' 1.527(3)
C4' H4' 0.9800
C5' O8 1.4391(19)
C5' C6' 1.512(2)
C5' H5' 0.9800
C6' O9 1.417(3)
C6' H6'1 0.9700
C6' H6'2 0.9700
O1 H1 0.8200
O3 H3A 0.8200
O5 H5A 0.8200
O6 H6 0.8200
O7 H7A 0.8200
O9 H9 0.8200
O2S H2S1 0.837(10)
O2S H2S2 0.838(10)
O1S' H1S3 0.825(11)
O1S' H1S4 0.825(11)
O1S' H1S2 1.28(4)
O1S' H1S1 1.05(4)
O1S H1S4 0.82(10)
O1S H1S2 0.827(10)
O1S H1S1 0.829(10)

loop_
_geom_hbond_atom_site_label_D
_geom_hbond_atom_site_label_H
_geom_hbond_atom_site_label_A
_geom_hbond_distance_DH
_geom_hbond_distance_HA
_geom_hbond_distance_DA
_geom_hbond_angle_DHA
_geom_hbond_site_symmetry_A
O1 H1 O1S 0.82 1.98 2.795(3) 176.9 .
O1 H1 O1S' 0.82 2.01 2.756(6) 150.6 .
O3 H3A O2 0.82 2.12 2.7906(16) 139.0 .
O5 H5A O1 0.82 2.06 2.8576(17) 166.0 1_545
O6 H6 O5 0.82 2.30 2.9835(19) 141.8 2_546
O7 H7A O2S 0.82 1.94 2.762(2) 176.2 1_455
O9 H9 O4 0.82 1.92 2.728(2) 170.8 2_557
O2S H2S1 O6 0.837(10) 2.12(2) 2.881(2) 152(3) 2_556
O2S H2S2 O7 0.838(10) 2.139(14) 2.948(3) 162(4) 2_546
O1S' H1S3 O7 0.825(11) 1.94(5) 2.680(7) 149(9) 2_556
O1S' H1S4 O9 0.825(11) 2.16(7) 2.853(6) 142(10) 1_655
O1S H1S2 O9 0.827(10) 1.982(13) 2.792(3) 166(4) 1_655
O1S H1S1 O2S 0.829(10) 2.05(2) 2.833(3) 158(4) 1_565

loop_
_geom_torsion_atom_site_label_1
_geom_torsion_atom_site_label_2
_geom_torsion_atom_site_label_3
_geom_torsion_atom_site_label_4
_geom_torsion
C11 C1 C2 C3 -69.7(2)
C12 C1 C2 C3 172.90(16)
C6 C1 C2 C3 53.5(2)
C1 C2 C3 O1 71.2(2)
C1 C2 C3 C4 -50.4(2)
O1 C3 C4 O2 160.86(13)
C2 C3 C4 O2 -73.35(18)
O1 C3 C4 C5 -77.59(18)
C2 C3 C4 C5 48.2(2)
O2 C4 C5 C13 -59.8(2)
C3 C4 C5 C13 179.34(19)
O2 C4 C5 C6 67.29(18)
C3 C4 C5 C6 -53.5(2)
C4 C5 C6 O3 -65.44(19)
C13 C5 C6 O3 60.8(2)
C4 C5 C6 C7 177.94(15)
C13 C5 C6 C7 -55.8(2)
C4 C5 C6 C1 56.56(19)
C13 C5 C6 C1 -177.19(17)
C11 C1 C6 O3 -168.17(13)
C12 C1 C6 O3 -49.26(18)
C2 C1 C6 O3 68.40(17)
C11 C1 C6 C7 -50.82(19)
C12 C1 C6 C7 68.1(2)
C2 C1 C6 C7 -174.26(15)
C11 C1 C6 C5 69.27(17)
C12 C1 C6 C5 -171.81(16)
C2 C1 C6 C5 -54.16(19)
O3 C6 C7 C8 12.0(2)
C5 C6 C7 C8 131.35(19)
C1 C6 C7 C8 -107.4(2)
C6 C7 C8 C9 -179.98(16)
C7 C8 C9 O4 -172.94(18)
C7 C8 C9 C10 7.1(3)
O2 C1' C2' O5 -63.33(17)
O8 C1' C2' O5 178.94(13)
O2 C1' C2' C3' 177.77(13)
O8 C1' C2' C3' 60.04(16)
O5 C2' C3' O6 67.29(18)
C1' C2' C3' O6 -171.36(13)
O5 C2' C3' C4' -172.88(15)
C1' C2' C3' C4' -51.53(19)
O6 C3' C4' O7 -69.06(18)
C2' C3' C4' O7 168.60(15)
O6 C3' C4' C5' 171.23(13)
C2' C3' C4' C5' 48.89(19)
O7 C4' C5' O8 -172.09(13)
C3' C4' C5' O8 -53.34(17)
O7 C4' C5' C6' 69.02(18)
C3' C4' C5' C6' -172.23(15)
O8 C5' C6' O9 68.69(19)
C4' C5' C6' O9 -170.92(14)
O8 C1' O2 C4 -79.89(17)
C2' C1' O2 C4 161.53(13)
C5 C4 O2 C1' 137.60(14)
C3 C4 O2 C1' -98.58(15)
O2 C1' O8 C5' 174.34(14)
C2' C1' O8 C5' -67.23(17)
C6' C5' O8 C1' -174.73(15)
C4' C5' O8 C1' 63.23(18)
